data_1561453
loop_
_publ_author_name
'Cheng, Yue'
'Yang, Meng-Lin'
'Hu, Huai-Ming'
'Xu, Bing'
'Wang, Xiaofang'
'Xue, Ganglin'

_publ_section_title
;
 Syntheses, structures and luminescence for zinc coordination polymers
 based on a multifunctional 4&#x2032;-(3-carboxyphenyl)-
 3,2&#x2032;:6&#x2032;,3&#x2033;-terpyridine ligand
;
_journal_name_full 'Journal of Solid State Chemistry'
_journal_page_first 121
_journal_page_last 130
_journal_paper_doi 10.1016/j.jssc.2016.04.002
_journal_volume 239
_journal_year 2016
_chemical_formula_sum 'C22 H14 Cl N3 O2 Zn'
_chemical_formula_weight 453.18
_space_group_IT_number 15
_space_group_name_Hall '-C 2yc'
_space_group_name_H-M_alt 'C 1 2/c 1'
_symmetry_cell_setting monoclinic
_symmetry_space_group_name_H-M 'C 1 2/c 1'
_atom_sites_solution_hydrogens geom
_atom_sites_solution_primary direct
_atom_sites_solution_secondary difmap
_audit_creation_method SHELXL-97
_cell_angle_alpha 90.00
_cell_angle_beta 96.61(2)
_cell_angle_gamma 90.00
_cell_formula_units_Z 8
_cell_length_a 21.65(2)
_cell_length_b 12.051(10)
_cell_length_c 14.50(2)
_cell_measurement_reflns_used 521
_cell_measurement_temperature 296(2)
_cell_measurement_theta_max 19.30
_cell_measurement_theta_min 2.46
_cell_volume 3758(7)
_computing_cell_refinement 'Bruker SAINT'
_computing_data_collection 'Bruker APEX2'
_computing_data_reduction 'Bruker SAINT'
_computing_molecular_graphics 'Bruker SHELXTL'
_computing_publication_material 'Bruker SHELXTL'
_computing_structure_refinement 'SHELXL-97 (Sheldrick, 1997)'
_computing_structure_solution 'SHELXS-97 (Sheldrick, 1990)'
_diffrn_ambient_temperature 296(2)
_diffrn_measured_fraction_theta_full 0.992
_diffrn_measured_fraction_theta_max 0.992
_diffrn_measurement_device_type 'Bruker APEX-II CCD'
_diffrn_measurement_method '\f and \w scans'
_diffrn_radiation_monochromator graphite
_diffrn_radiation_source 'fine-focus sealed tube'
_diffrn_radiation_type MoK\a
_diffrn_radiation_wavelength 0.71073
_diffrn_reflns_av_R_equivalents 0.1749
_diffrn_reflns_av_sigmaI/netI 0.2059
_diffrn_reflns_limit_h_max 25
_diffrn_reflns_limit_h_min -20
_diffrn_reflns_limit_k_max 12
_diffrn_reflns_limit_k_min -14
_diffrn_reflns_limit_l_max 15
_diffrn_reflns_limit_l_min -17
_diffrn_reflns_number 8653
_diffrn_reflns_theta_full 25.04
_diffrn_reflns_theta_max 25.04
_diffrn_reflns_theta_min 1.89
_diffrn_standards_decay_% 0
_diffrn_standards_interval_count 0
_diffrn_standards_interval_time 0
_diffrn_standards_number 0
_exptl_absorpt_coefficient_mu 1.474
_exptl_absorpt_correction_T_max 0.929
_exptl_absorpt_correction_T_min 0.853
_exptl_absorpt_correction_type multi-scan
_exptl_absorpt_process_details sadabs
_exptl_crystal_colour colorless
_exptl_crystal_density_diffrn 1.602
_exptl_crystal_density_method 'not measured'
_exptl_crystal_description block
_exptl_crystal_F_000 1840
_exptl_crystal_size_max 0.12
_exptl_crystal_size_mid 0.10
_exptl_crystal_size_min 0.08
_refine_diff_density_max 0.993
_refine_diff_density_min -0.569
_refine_diff_density_rms 0.116
_refine_ls_extinction_coef 0.0018(4)
_refine_ls_extinction_expression Fc^*^=kFc[1+0.001xFc^2^\l^3^/sin(2\q)]^-1/4^
_refine_ls_extinction_method SHELXL
_refine_ls_goodness_of_fit_ref 0.939
_refine_ls_hydrogen_treatment mixed
_refine_ls_matrix_type full
_refine_ls_number_parameters 263
_refine_ls_number_reflns 3310
_refine_ls_number_restraints 0
_refine_ls_restrained_S_all 0.939
_refine_ls_R_factor_all 0.1668
_refine_ls_R_factor_gt 0.0824
_refine_ls_shift/su_max 0.000
_refine_ls_shift/su_mean 0.000
_refine_ls_structure_factor_coef Fsqd
_refine_ls_weighting_details 'calc w=1/[\s^2^(Fo^2^)+(0.0802P)^2^+0.0000P] where P=(Fo^2^+2Fc^2^)/3'
_refine_ls_weighting_scheme calc
_refine_ls_wR_factor_gt 0.1750
_refine_ls_wR_factor_ref 0.2210
_reflns_number_gt 1546
_reflns_number_total 3310
_reflns_threshold_expression >2sigma(I)
_cod_data_source_file JSSC-2016-239-121.cif
_cod_data_source_block nw1720
_cod_depositor_comments
;
The following automatic conversions were performed:

data item '_symmetry_cell_setting' value 'Monoclinic' was changed to
'monoclinic' in accordance with the built-in table derived from the
CIF Core dictionary named 'cif_core.dic' version 2.4.5 last updated
on 2014-11-21.

Automatic conversion script
Id: cif_fix_values 8369 2020-08-20 11:38:08Z andrius 
;
_cod_original_sg_symbol_H-M C2/c
_cod_database_code 1561453

loop_
_symmetry_equiv_pos_as_xyz
'x, y, z'
'-x, y, -z+1/2'
'x+1/2, y+1/2, z'
'-x+1/2, y+1/2, -z+1/2'
'-x, -y, -z'
'x, -y, z-1/2'
'-x+1/2, -y+1/2, -z'
'x+1/2, -y+1/2, z-1/2'

loop_
_atom_site_label
_atom_site_type_symbol
_atom_site_fract_x
_atom_site_fract_y
_atom_site_fract_z
_atom_site_U_iso_or_equiv
_atom_site_adp_type
_atom_site_occupancy
_atom_site_symmetry_multiplicity
_atom_site_calc_flag
_atom_site_refinement_flags
_atom_site_disorder_assembly
_atom_site_disorder_group
Zn1 Zn 0.14792(5) 0.05957(9) 0.12877(7) 0.0459(4) Uani 1 1 d . . .
Cl1 Cl 0.10371(12) 0.1791(2) 0.02333(17) 0.0601(7) Uani 1 1 d . . .
N1 N 0.1105(3) 0.1034(6) 0.2501(5) 0.0442(19) Uani 1 1 d . . .
N2 N 0.1050(3) 0.4337(6) 0.3369(4) 0.0409(17) Uani 1 1 d . . .
N3 N 0.2635(4) 0.6243(7) 0.3463(5) 0.052(2) Uani 1 1 d . . .
O1 O -0.1927(4) 0.8949(8) 0.4237(9) 0.131(4) Uani 1 1 d . . .
O2 O -0.1046(5) 0.9082(7) 0.3743(6) 0.091(3) Uani 1 1 d . . .
C1 C 0.0860(5) 0.0306(8) 0.3038(6) 0.051(3) Uani 1 1 d . . .
H1 H 0.0929 -0.0442 0.2929 0.061 Uiso 1 1 calc R . .
C2 C 0.0519(5) 0.0564(8) 0.3733(6) 0.052(2) Uani 1 1 d . . .
H2 H 0.0357 0.0009 0.4082 0.062 Uiso 1 1 calc R . .
C3 C 0.0416(4) 0.1673(8) 0.3913(6) 0.046(2) Uani 1 1 d . . .
H3 H 0.0182 0.1877 0.4385 0.055 Uiso 1 1 calc R . .
C4 C 0.0665(4) 0.2471(7) 0.3381(5) 0.037(2) Uani 1 1 d . . .
C5 C 0.1008(4) 0.2107(8) 0.2688(6) 0.045(2) Uani 1 1 d . . .
H5 H 0.1181 0.2639 0.2331 0.054 Uiso 1 1 calc R . .
C6 C 0.0564(4) 0.3669(7) 0.3515(5) 0.037(2) Uani 1 1 d . . .
C7 C -0.0001(4) 0.4095(7) 0.3737(5) 0.039(2) Uani 1 1 d . . .
H7 H -0.0319 0.3609 0.3842 0.047 Uiso 1 1 calc R . .
C8 C -0.0094(4) 0.5206(7) 0.3804(5) 0.036(2) Uani 1 1 d . . .
C9 C 0.0410(4) 0.5887(7) 0.3685(5) 0.037(2) Uani 1 1 d . . .
H9 H 0.0375 0.6652 0.3742 0.045 Uiso 1 1 calc R . .
C10 C 0.0973(4) 0.5412(8) 0.3477(5) 0.037(2) Uani 1 1 d . . .
C11 C 0.2106(4) 0.5646(8) 0.3484(6) 0.049(2) Uani 1 1 d . . .
H11 H 0.2137 0.4882 0.3564 0.059 Uiso 1 1 calc R . .
C12 C 0.1521(4) 0.6129(7) 0.3390(6) 0.039(2) Uani 1 1 d . . .
C13 C 0.1493(4) 0.7264(8) 0.3241(6) 0.048(2) Uani 1 1 d . . .
H13 H 0.1108 0.7613 0.3138 0.058 Uiso 1 1 calc R . .
C14 C 0.2025(4) 0.7879(8) 0.3245(7) 0.054(3) Uani 1 1 d . . .
H14 H 0.2007 0.8645 0.3167 0.064 Uiso 1 1 calc R . .
C15 C 0.2580(5) 0.7341(9) 0.3365(7) 0.064(3) Uani 1 1 d . . .
H15 H 0.2942 0.7761 0.3381 0.076 Uiso 1 1 calc R . .
C16 C -0.0693(4) 0.5677(7) 0.3979(5) 0.0343(19) Uani 1 1 d . . .
C17 C -0.1185(4) 0.5004(8) 0.4172(6) 0.043(2) Uani 1 1 d . . .
H17 H -0.1135 0.4238 0.4201 0.052 Uiso 1 1 calc R . .
C18 C -0.1758(5) 0.5478(9) 0.4322(7) 0.060(3) Uani 1 1 d . . .
H18 H -0.2082 0.5017 0.4452 0.072 Uiso 1 1 calc R . .
C19 C -0.1851(5) 0.6591(9) 0.4281(6) 0.059(3) Uani 1 1 d . . .
H19 H -0.2237 0.6888 0.4364 0.071 Uiso 1 1 calc R . .
C20 C -0.1361(4) 0.7285(8) 0.4113(6) 0.048(2) Uani 1 1 d . . .
C21 C -0.0802(4) 0.6809(7) 0.3956(5) 0.042(2) Uani 1 1 d . . .
H21 H -0.0481 0.7276 0.3828 0.051 Uiso 1 1 calc R . .
C22 C -0.1458(7) 0.8485(11) 0.4042(8) 0.078(4) Uani 1 1 d . . .

loop_
_atom_site_aniso_label
_atom_site_aniso_U_11
_atom_site_aniso_U_22
_atom_site_aniso_U_33
_atom_site_aniso_U_23
_atom_site_aniso_U_13
_atom_site_aniso_U_12
Zn1 0.0391(7) 0.0383(7) 0.0610(7) -0.0040(5) 0.0085(5) -0.0004(5)
Cl1 0.0616(16) 0.0547(17) 0.0633(16) 0.0057(12) 0.0043(13) 0.0046(13)
N1 0.043(5) 0.034(5) 0.055(5) 0.003(4) 0.006(4) 0.001(4)
N2 0.049(5) 0.030(5) 0.042(4) 0.005(3) -0.001(3) 0.004(4)
N3 0.043(5) 0.048(6) 0.068(5) 0.000(4) 0.015(4) -0.002(4)
O1 0.083(7) 0.086(8) 0.216(12) -0.039(7) -0.019(7) 0.045(6)
O2 0.150(9) 0.048(6) 0.081(6) 0.019(4) 0.035(6) 0.027(5)
C1 0.064(7) 0.039(6) 0.051(6) 0.001(5) 0.011(5) -0.009(5)
C2 0.063(7) 0.030(6) 0.063(6) 0.009(5) 0.011(5) -0.003(5)
C3 0.047(6) 0.043(6) 0.048(5) 0.009(4) 0.006(4) 0.003(5)
C4 0.039(5) 0.035(5) 0.035(5) 0.004(4) 0.002(4) -0.002(4)
C5 0.048(6) 0.043(6) 0.046(5) 0.004(4) 0.012(4) 0.004(5)
C6 0.030(5) 0.036(6) 0.045(5) 0.001(4) -0.002(4) 0.000(4)
C7 0.037(5) 0.039(6) 0.042(5) -0.007(4) 0.011(4) -0.006(4)
C8 0.034(5) 0.033(5) 0.040(5) -0.001(4) 0.004(4) -0.001(4)
C9 0.036(5) 0.027(5) 0.047(5) -0.004(4) -0.003(4) 0.004(4)
C10 0.032(5) 0.045(6) 0.034(4) 0.000(4) -0.001(4) -0.004(4)
C11 0.042(5) 0.045(6) 0.057(6) -0.001(5) -0.003(5) -0.006(5)
C12 0.033(5) 0.033(5) 0.048(5) -0.004(4) -0.003(4) 0.002(4)
C13 0.045(6) 0.037(6) 0.059(6) 0.005(4) -0.004(5) 0.009(5)
C14 0.033(6) 0.036(6) 0.091(7) 0.014(5) 0.006(5) 0.006(4)
C15 0.039(6) 0.057(8) 0.095(8) 0.016(6) 0.009(6) -0.007(5)
C16 0.039(5) 0.030(5) 0.033(4) -0.006(4) 0.002(4) -0.001(4)
C17 0.032(5) 0.032(6) 0.067(6) 0.003(4) 0.009(5) -0.001(4)
C18 0.051(6) 0.058(8) 0.070(7) -0.004(6) 0.007(5) -0.001(6)
C19 0.051(6) 0.062(8) 0.062(6) -0.004(5) 0.003(5) 0.008(6)
C20 0.049(6) 0.037(6) 0.054(6) -0.003(4) -0.009(5) 0.016(5)
C21 0.052(6) 0.037(6) 0.038(5) 0.005(4) 0.003(4) 0.001(5)
C22 0.104(11) 0.063(9) 0.061(7) -0.011(6) -0.014(7) 0.019(8)

loop_
_atom_type_symbol
_atom_type_description
_atom_type_scat_dispersion_real
_atom_type_scat_dispersion_imag
_atom_type_scat_source
C C 0.0033 0.0016 'International Tables Vol C Tables 4.2.6.8 and 6.1.1.4'
H H 0.0000 0.0000 'International Tables Vol C Tables 4.2.6.8 and 6.1.1.4'
Cl Cl 0.1484 0.1585 'International Tables Vol C Tables 4.2.6.8 and 6.1.1.4'
N N 0.0061 0.0033 'International Tables Vol C Tables 4.2.6.8 and 6.1.1.4'
O O 0.0106 0.0060 'International Tables Vol C Tables 4.2.6.8 and 6.1.1.4'
Zn Zn 0.2839 1.4301 'International Tables Vol C Tables 4.2.6.8 and 6.1.1.4'

loop_
_geom_angle_atom_site_label_1
_geom_angle_atom_site_label_2
_geom_angle_atom_site_label_3
_geom_angle
_geom_angle_site_symmetry_1
_geom_angle_site_symmetry_3
O2 Zn1 N3 138.9(4) 2_545 4_545
O2 Zn1 N1 91.3(3) 2_545 .
N3 Zn1 N1 101.5(3) 4_545 .
O2 Zn1 Cl1 113.6(3) 2_545 .
N3 Zn1 Cl1 101.1(2) 4_545 .
N1 Zn1 Cl1 103.7(2) . .
O2 Zn1 O1 56.7(3) 2_545 2_545
N3 Zn1 O1 88.1(3) 4_545 2_545
N1 Zn1 O1 134.0(3) . 2_545
Cl1 Zn1 O1 118.6(3) . 2_545
O2 Zn1 C22 28.7(4) 2_545 2_545
N3 Zn1 C22 113.6(4) 4_545 2_545
N1 Zn1 C22 113.8(4) . 2_545
Cl1 Zn1 C22 120.7(3) . 2_545
O1 Zn1 C22 28.0(3) 2_545 2_545
C1 N1 C5 115.9(8) . .
C1 N1 Zn1 123.3(7) . .
C5 N1 Zn1 119.9(6) . .
C10 N2 C6 116.9(7) . .
C15 N3 C11 117.7(9) . .
C15 N3 Zn1 117.5(7) . 4
C11 N3 Zn1 124.4(7) . 4
C22 O1 Zn1 85.8(10) . 2_565
C22 O2 Zn1 100.1(9) . 2_565
N1 C1 C2 125.2(10) . .
N1 C1 H1 117.4 . .
C2 C1 H1 117.4 . .
C1 C2 C3 118.4(8) . .
C1 C2 H2 120.8 . .
C3 C2 H2 120.8 . .
C4 C3 C2 119.1(9) . .
C4 C3 H3 120.5 . .
C2 C3 H3 120.5 . .
C3 C4 C5 117.4(9) . .
C3 C4 C6 122.4(8) . .
C5 C4 C6 120.2(7) . .
N1 C5 C4 124.1(8) . .
N1 C5 H5 118.0 . .
C4 C5 H5 118.0 . .
N2 C6 C7 122.1(8) . .
N2 C6 C4 115.5(7) . .
C7 C6 C4 122.4(8) . .
C8 C7 C6 121.3(8) . .
C8 C7 H7 119.4 . .
C6 C7 H7 119.4 . .
C7 C8 C9 116.5(8) . .
C7 C8 C16 122.4(8) . .
C9 C8 C16 121.1(8) . .
C8 C9 C10 119.8(8) . .
C8 C9 H9 120.1 . .
C10 C9 H9 120.1 . .
N2 C10 C9 123.3(8) . .
N2 C10 C12 116.7(8) . .
C9 C10 C12 120.1(8) . .
N3 C11 C12 122.6(9) . .
N3 C11 H11 118.7 . .
C12 C11 H11 118.7 . .
C13 C12 C11 116.9(9) . .
C13 C12 C10 124.6(8) . .
C11 C12 C10 118.5(8) . .
C14 C13 C12 120.9(9) . .
C14 C13 H13 119.6 . .
C12 C13 H13 119.6 . .
C15 C14 C13 118.2(9) . .
C15 C14 H14 120.9 . .
C13 C14 H14 120.9 . .
N3 C15 C14 123.5(10) . .
N3 C15 H15 118.2 . .
C14 C15 H15 118.2 . .
C21 C16 C17 116.5(8) . .
C21 C16 C8 122.0(8) . .
C17 C16 C8 121.5(8) . .
C16 C17 C18 120.3(9) . .
C16 C17 H17 119.9 . .
C18 C17 H17 119.9 . .
C19 C18 C17 121.6(10) . .
C19 C18 H18 119.2 . .
C17 C18 H18 119.2 . .
C18 C19 C20 119.3(10) . .
C18 C19 H19 120.4 . .
C20 C19 H19 120.4 . .
C21 C20 C19 118.6(9) . .
C21 C20 C22 121.4(10) . .
C19 C20 C22 119.9(10) . .
C20 C21 C16 123.7(9) . .
C20 C21 H21 118.1 . .
C16 C21 H21 118.1 . .
O1 C22 O2 117.3(14) . .
O1 C22 C20 123.6(14) . .
O2 C22 C20 119.0(13) . .
O1 C22 Zn1 66.1(9) . 2_565
O2 C22 Zn1 51.2(7) . 2_565
C20 C22 Zn1 169.6(10) . 2_565

loop_
_geom_bond_atom_site_label_1
_geom_bond_atom_site_label_2
_geom_bond_distance
_geom_bond_site_symmetry_2
Zn1 O2 2.049(8) 2_545
Zn1 N3 2.064(8) 4_545
Zn1 N1 2.088(7) .
Zn1 Cl1 2.234(3) .
Zn1 O1 2.372(12) 2_545
Zn1 C22 2.587(14) 2_545
N1 C1 1.323(11) .
N1 C5 1.343(11) .
N2 C10 1.317(10) .
N2 C6 1.360(10) .
N3 C15 1.335(12) .
N3 C11 1.354(11) .
N3 Zn1 2.064(8) 4
O1 C22 1.219(14) .
O1 Zn1 2.372(12) 2_565
O2 C22 1.261(15) .
O2 Zn1 2.049(8) 2_565
C1 C2 1.353(12) .
C1 H1 0.9300 .
C2 C3 1.385(12) .
C2 H2 0.9300 .
C3 C4 1.380(12) .
C3 H3 0.9300 .
C4 C5 1.388(11) .
C4 C6 1.476(12) .
C5 H5 0.9300 .
C6 C7 1.398(11) .
C7 C8 1.359(11) .
C7 H7 0.9300 .
C8 C9 1.391(11) .
C8 C16 1.464(11) .
C9 C10 1.410(11) .
C9 H9 0.9300 .
C10 C12 1.484(12) .
C11 C12 1.387(12) .
C11 H11 0.9300 .
C12 C13 1.385(12) .
C13 C14 1.368(12) .
C13 H13 0.9300 .
C14 C15 1.360(12) .
C14 H14 0.9300 .
C15 H15 0.9300 .
C16 C21 1.385(11) .
C16 C17 1.393(11) .
C17 C18 1.405(12) .
C17 H17 0.9300 .
C18 C19 1.357(13) .
C18 H18 0.9300 .
C19 C20 1.394(13) .
C19 H19 0.9300 .
C20 C21 1.381(12) .
C20 C22 1.464(15) .
C21 H21 0.9300 .
C22 Zn1 2.587(14) 2_565

loop_
_geom_torsion_atom_site_label_1
_geom_torsion_atom_site_label_2
_geom_torsion_atom_site_label_3
_geom_torsion_atom_site_label_4
_geom_torsion
_geom_torsion_site_symmetry_1
_geom_torsion_site_symmetry_2
_geom_torsion_site_symmetry_3
_geom_torsion_site_symmetry_4
O2 Zn1 N1 C1 16.2(8) 2_545 . . .
N3 Zn1 N1 C1 -124.6(7) 4_545 . . .
Cl1 Zn1 N1 C1 130.8(7) . . . .
O1 Zn1 N1 C1 -26.0(9) 2_545 . . .
C22 Zn1 N1 C1 -2.2(8) 2_545 . . .
O2 Zn1 N1 C5 -152.5(8) 2_545 . . .
N3 Zn1 N1 C5 66.8(7) 4_545 . . .
Cl1 Zn1 N1 C5 -37.8(7) . . . .
O1 Zn1 N1 C5 165.4(6) 2_545 . . .
C22 Zn1 N1 C5 -170.8(7) 2_545 . . .
C5 N1 C1 C2 1.2(14) . . . .
Zn1 N1 C1 C2 -167.8(7) . . . .
N1 C1 C2 C3 -0.5(15) . . . .
C1 C2 C3 C4 -0.2(14) . . . .
C2 C3 C4 C5 0.1(13) . . . .
C2 C3 C4 C6 178.6(8) . . . .
C1 N1 C5 C4 -1.2(13) . . . .
Zn1 N1 C5 C4 168.2(6) . . . .
C3 C4 C5 N1 0.6(13) . . . .
C6 C4 C5 N1 -177.8(8) . . . .
C10 N2 C6 C7 2.2(12) . . . .
C10 N2 C6 C4 179.6(7) . . . .
C3 C4 C6 N2 145.4(8) . . . .
C5 C4 C6 N2 -36.2(11) . . . .
C3 C4 C6 C7 -37.2(13) . . . .
C5 C4 C6 C7 141.2(9) . . . .
N2 C6 C7 C8 1.1(13) . . . .
C4 C6 C7 C8 -176.1(8) . . . .
C6 C7 C8 C9 -3.0(12) . . . .
C6 C7 C8 C16 176.1(8) . . . .
C7 C8 C9 C10 1.9(12) . . . .
C16 C8 C9 C10 -177.3(7) . . . .
C6 N2 C10 C9 -3.4(12) . . . .
C6 N2 C10 C12 175.4(7) . . . .
C8 C9 C10 N2 1.4(12) . . . .
C8 C9 C10 C12 -177.3(7) . . . .
C15 N3 C11 C12 1.3(14) . . . .
Zn1 N3 C11 C12 174.4(6) 4 . . .
N3 C11 C12 C13 2.0(13) . . . .
N3 C11 C12 C10 -176.5(8) . . . .
N2 C10 C12 C13 162.4(8) . . . .
C9 C10 C12 C13 -18.7(12) . . . .
N2 C10 C12 C11 -19.2(11) . . . .
C9 C10 C12 C11 159.6(8) . . . .
C11 C12 C13 C14 -3.8(13) . . . .
C10 C12 C13 C14 174.6(8) . . . .
C12 C13 C14 C15 2.3(15) . . . .
C11 N3 C15 C14 -3.1(15) . . . .
Zn1 N3 C15 C14 -176.6(8) 4 . . .
C13 C14 C15 N3 1.3(16) . . . .
C7 C8 C16 C21 -173.6(8) . . . .
C9 C8 C16 C21 5.6(12) . . . .
C7 C8 C16 C17 6.0(13) . . . .
C9 C8 C16 C17 -174.9(8) . . . .
C21 C16 C17 C18 0.6(13) . . . .
C8 C16 C17 C18 -178.9(8) . . . .
C16 C17 C18 C19 0.3(15) . . . .
C17 C18 C19 C20 -1.9(15) . . . .
C18 C19 C20 C21 2.5(14) . . . .
C18 C19 C20 C22 178.4(9) . . . .
C19 C20 C21 C16 -1.7(14) . . . .
C22 C20 C21 C16 -177.4(9) . . . .
C17 C16 C21 C20 0.1(13) . . . .
C8 C16 C21 C20 179.6(8) . . . .
Zn1 O1 C22 O2 2.4(12) 2_565 . . .
Zn1 O1 C22 C20 -176.0(10) 2_565 . . .
Zn1 O2 C22 O1 -2.8(14) 2_565 . . .
Zn1 O2 C22 C20 175.6(8) 2_565 . . .
C21 C20 C22 O1 -174.6(11) . . . .
C19 C20 C22 O1 9.7(17) . . . .
C21 C20 C22 O2 7.1(16) . . . .
C19 C20 C22 O2 -168.6(10) . . . .
C21 C20 C22 Zn1 26(5) . . . 2_565
C19 C20 C22 Zn1 -149(4) . . . 2_565
